data_8106293
loop_
_publ_author_name
'Song, Xiao'
'Tang, Zhishu'
'Zuo, Zhenyu'
'Duan, Jinao'

_publ_section_title
;
 The crystal structure of 2-(tert-butyl)-4-chloro-6-phenyl-1,3,5-triazine,
 C13H14Cl1N3
;
_journal_issue 5
_journal_name_full 'Zeitschrift f\"ur Kristallographie - New Crystal Structures'
_journal_page_first 779
_journal_page_last 781
_journal_paper_doi 10.1515/ncrs-2017-0386
_journal_volume 233
_journal_year 2018
_chemical_formula_moiety 'C13 H14 Cl N3'
_chemical_formula_sum 'C13 H14 Cl N3'
_chemical_formula_weight 247.72
_space_group_crystal_system orthorhombic
_space_group_IT_number 28
_space_group_name_Hall 'P 2 -2a'
_space_group_name_H-M_alt 'P m a 2'
_atom_sites_solution_hydrogens mixed
_cell_angle_alpha 90
_cell_angle_beta 90
_cell_angle_gamma 90
_cell_formula_units_Z 4
_cell_length_a 6.7623(2)
_cell_length_b 21.1431(6)
_cell_length_c 8.8708(2)
_cell_measurement_reflns_used 6997
_cell_measurement_temperature 200(2)
_cell_measurement_theta_max 68.207
_cell_measurement_theta_min 2.090
_cell_volume 1268.31(6)
_computing_structure_refinement 'SHELXL-2016/6 (Sheldrick, 2016)'
_computing_structure_solution 'SHELXT 2014/5 (Sheldrick, 2014)'
_diffrn_ambient_temperature 200(2)
_diffrn_measured_fraction_theta_full 0.999
_diffrn_measured_fraction_theta_max 0.999
_diffrn_measurement_device_type 'Bruker APEX-II CCD'
_diffrn_radiation_type CuK\a
_diffrn_radiation_wavelength 1.54178
_diffrn_reflns_av_R_equivalents 0.0676
_diffrn_reflns_av_unetI/netI 0.0405
_diffrn_reflns_Laue_measured_fraction_full 0.999
_diffrn_reflns_Laue_measured_fraction_max 0.999
_diffrn_reflns_limit_h_max 8
_diffrn_reflns_limit_h_min -8
_diffrn_reflns_limit_k_max 25
_diffrn_reflns_limit_k_min -25
_diffrn_reflns_limit_l_max 10
_diffrn_reflns_limit_l_min -10
_diffrn_reflns_number 14980
_diffrn_reflns_point_group_measured_fraction_full 0.999
_diffrn_reflns_point_group_measured_fraction_max 0.999
_diffrn_reflns_theta_full 67.679
_diffrn_reflns_theta_max 68.205
_diffrn_reflns_theta_min 2.090
_exptl_absorpt_coefficient_mu 2.503
_exptl_absorpt_correction_T_max 0.7531
_exptl_absorpt_correction_T_min 0.5147
_exptl_absorpt_correction_type multi-scan
_exptl_absorpt_process_details 'SADABS-2016/2 (Bruker,2016/2)'
_exptl_crystal_colour Colorless
_exptl_crystal_density_diffrn 1.297
_exptl_crystal_description Block
_exptl_crystal_F_000 520
_exptl_crystal_size_max 0.150
_exptl_crystal_size_mid 0.120
_exptl_crystal_size_min 0.100
_refine_diff_density_max 0.278
_refine_diff_density_min -0.221
_refine_diff_density_rms 0.049
_refine_ls_abs_structure_details
;
 Refined as an inversion twin.
;
_refine_ls_abs_structure_Flack 0.50(2)
_refine_ls_extinction_coef 0.0029(6)
_refine_ls_extinction_expression Fc^*^=kFc[1+0.001xFc^2^\l^3^/sin(2\q)]^-1/4^
_refine_ls_extinction_method 'SHELXL-2016/6 (Sheldrick 2016)'
_refine_ls_goodness_of_fit_ref 1.071
_refine_ls_hydrogen_treatment mixed
_refine_ls_matrix_type full
_refine_ls_number_parameters 215
_refine_ls_number_reflns 2537
_refine_ls_number_restraints 15
_refine_ls_restrained_S_all 1.068
_refine_ls_R_factor_all 0.0400
_refine_ls_R_factor_gt 0.0362
_refine_ls_shift/su_max 0.000
_refine_ls_shift/su_mean 0.000
_refine_ls_structure_factor_coef Fsqd
_refine_ls_weighting_details 'w=1/[\s^2^(Fo^2^)+(0.0580P)^2^+0.0590P] where P=(Fo^2^+2Fc^2^)/3'
_refine_ls_weighting_scheme calc
_refine_ls_wR_factor_gt 0.0928
_refine_ls_wR_factor_ref 0.0969
_reflns_Friedel_coverage 0.871
_reflns_Friedel_fraction_full 1.000
_reflns_Friedel_fraction_max 1.000
_reflns_number_gt 2324
_reflns_number_total 2537
_reflns_threshold_expression 'I > 2\s(I)'
_cod_data_source_file suppl_ncrs-2017-0386_suppl.cif
_cod_data_source_block 1
_cod_database_code 8106293
_shelx_space_group_comment
;
The symmetry employed for this shelxl refinement is uniquely defined
by the following loop, which should always be used as a source of
symmetry information in preference to the above space-group names.
They are only intended as comments.
;
_shelx_estimated_absorpt_t_min 0.705
_shelx_estimated_absorpt_t_max 0.788

loop_
_space_group_symop_operation_xyz
'x, y, z'
'-x, -y, z'
'-x+1/2, y, z'
'x+1/2, -y, z'

loop_
_atom_site_label
_atom_site_type_symbol
_atom_site_fract_x
_atom_site_fract_y
_atom_site_fract_z
_atom_site_U_iso_or_equiv
_atom_site_adp_type
_atom_site_occupancy
_atom_site_site_symmetry_order
_atom_site_calc_flag
_atom_site_refinement_flags_posn
_atom_site_refinement_flags_adp
_atom_site_refinement_flags_occupancy
_atom_site_disorder_assembly
_atom_site_disorder_group
Cl1 Cl -0.250000 0.71123(5) 1.41697(10) 0.0471(3) Uani 1 2 d S T P . .
N1 N -0.250000 0.66798(16) 1.1436(4) 0.0369(8) Uani 1 2 d S T P . .
N2 N -0.250000 0.55879(16) 1.0871(4) 0.0342(8) Uani 1 2 d S T P . .
N3 N -0.250000 0.59247(17) 1.3425(4) 0.0337(8) Uani 1 2 d S T P . .
C1 C -0.250000 0.65043(18) 1.2865(5) 0.0330(8) Uani 1 2 d S T P . .
C2 C -0.250000 0.61896(19) 1.0459(5) 0.0355(9) Uani 1 2 d DS T P . .
C3 C -0.250000 0.54733(18) 1.2360(4) 0.0307(8) Uani 1 2 d S T P . .
C4 C -0.250000 0.48098(18) 1.2860(5) 0.0322(8) Uani 1 2 d S T P . .
C5 C -0.250000 0.4322(2) 1.1796(5) 0.0392(10) Uani 1 2 d S T P . .
H5 H -0.250000 0.441954 1.075116 0.047 Uiso 1 2 calc R U P . .
C6 C -0.250000 0.3698(2) 1.2257(6) 0.0463(11) Uani 1 2 d S T P . .
H6 H -0.250000 0.336897 1.152811 0.056 Uiso 1 2 calc R U P . .
C7 C -0.250000 0.3551(2) 1.3770(6) 0.0468(12) Uani 1 2 d S T P . .
H7 H -0.250000 0.312133 1.408149 0.056 Uiso 1 2 calc R U P . .
C8 C -0.250000 0.4029(2) 1.4836(6) 0.0490(12) Uani 1 2 d S T P . .
H8 H -0.250000 0.392480 1.587801 0.059 Uiso 1 2 calc R U P . .
C9 C -0.250000 0.4659(2) 1.4393(5) 0.0402(10) Uani 1 2 d S T P . .
H9 H -0.250000 0.498505 1.512914 0.048 Uiso 1 2 calc R U P . .
C10 C -0.250000 0.6356(2) 0.8796(5) 0.0410(10) Uani 1 2 d DS T P . .
C11 C -0.4336(6) 0.6765(2) 0.8475(4) 0.0662(10) Uani 1 1 d D . . . .
H11A H -0.429089 0.714704 0.909757 0.099 Uiso 1 1 calc R U . . .
H11B H -0.553170 0.652291 0.871417 0.099 Uiso 1 1 calc R U . . .
H11C H -0.435345 0.688360 0.740698 0.099 Uiso 1 1 calc R U . . .
C12 C -0.250000 0.5773(3) 0.7819(6) 0.084(2) Uani 1 2 d DS T P . .
Cl2 Cl -0.250000 0.20354(5) 1.14771(11) 0.0488(4) Uani 1 2 d S T P . .
N4 N -0.250000 0.08493(16) 1.0723(4) 0.0332(8) Uani 1 2 d S T P . .
N5 N -0.250000 0.05119(16) 0.8158(4) 0.0330(7) Uani 1 2 d S T P . .
N6 N -0.250000 0.16102(16) 0.8735(4) 0.0354(7) Uani 1 2 d S T P . .
C13 C -0.250000 0.14331(19) 1.0165(4) 0.0330(8) Uani 1 2 d S T P . .
C14 C -0.250000 0.11263(18) 0.7758(5) 0.0329(8) Uani 1 2 d DS T P . .
C15 C -0.250000 0.04038(18) 0.9650(4) 0.0307(8) Uani 1 2 d S T P . .
C16 C -0.250000 -0.02651(18) 1.0143(5) 0.0313(8) Uani 1 2 d S T P . .
C17 C -0.250000 -0.07472(19) 0.9077(5) 0.0372(9) Uani 1 2 d S T P . .
H17 H -0.250000 -0.064532 0.803370 0.045 Uiso 1 2 calc R U P . .
C18 C -0.250000 -0.1374(2) 0.9523(6) 0.0432(10) Uani 1 2 d S T P . .
H18 H -0.250000 -0.170019 0.878681 0.052 Uiso 1 2 calc R U P . .
C19 C -0.250000 -0.1527(2) 1.1049(6) 0.0447(11) Uani 1 2 d S T P . .
H19 H -0.250000 -0.195758 1.135843 0.054 Uiso 1 2 calc R U P . .
C20 C -0.250000 -0.1054(2) 1.2097(5) 0.0465(11) Uani 1 2 d S T P . .
H20 H -0.250000 -0.115859 1.313849 0.056 Uiso 1 2 calc R U P . .
C21 C -0.250000 -0.0420(2) 1.1667(5) 0.0394(9) Uani 1 2 d S T P . .
H21 H -0.250000 -0.009616 1.240954 0.047 Uiso 1 2 calc R U P . .
C22 C -0.250000 0.12908(19) 0.6090(5) 0.0368(9) Uani 1 2 d DS T P . .
C23 C -0.4284(9) 0.1696(4) 0.5768(5) 0.115(3) Uani 1 1 d D . . . .
H23A H -0.548881 0.144632 0.591296 0.172 Uiso 1 1 calc R U . . .
H23B H -0.422628 0.184785 0.472452 0.172 Uiso 1 1 calc R U . . .
H23C H -0.429579 0.205900 0.645614 0.172 Uiso 1 1 calc R U . . .
C24 C -0.250000 0.0713(4) 0.5126(8) 0.144(6) Uani 1 2 d DS T P . .
H12A H -0.368(5) 0.5518(16) 0.805(3) 0.215 Uiso 1 1 d D U . A -1
H12B H -0.253(5) 0.5897(9) 0.6756(13) 0.215 Uiso 0.5 1 d D U P B -1
H24A H -0.367(5) 0.0460(16) 0.535(3) 0.215 Uiso 1 1 d D U . C -1
H24B H -0.250(5) 0.0840(9) 0.4066(14) 0.215 Uiso 0.5 1 d D U P D -1

loop_
_atom_site_aniso_label
_atom_site_aniso_U_11
_atom_site_aniso_U_22
_atom_site_aniso_U_33
_atom_site_aniso_U_23
_atom_site_aniso_U_13
_atom_site_aniso_U_12
Cl1 0.0725(8) 0.0331(5) 0.0357(7) -0.0078(4) 0.000 0.000
N1 0.048(2) 0.0302(17) 0.0329(18) -0.0040(14) 0.000 0.000
N2 0.0413(19) 0.0289(16) 0.0323(18) -0.0011(14) 0.000 0.000
N3 0.0374(18) 0.0326(18) 0.0310(17) -0.0018(14) 0.000 0.000
C1 0.040(2) 0.0297(16) 0.0296(19) -0.0038(15) 0.000 0.000
C2 0.041(2) 0.0346(19) 0.031(2) -0.0004(17) 0.000 0.000
C3 0.030(2) 0.032(2) 0.0300(19) -0.0024(16) 0.000 0.000
C4 0.030(2) 0.0300(18) 0.037(2) -0.0003(17) 0.000 0.000
C5 0.040(2) 0.034(2) 0.044(3) -0.0008(19) 0.000 0.000
C6 0.047(3) 0.027(2) 0.065(3) -0.003(2) 0.000 0.000
C7 0.045(2) 0.031(2) 0.064(3) 0.012(2) 0.000 0.000
C8 0.056(3) 0.046(3) 0.046(3) 0.013(2) 0.000 0.000
C9 0.045(2) 0.037(2) 0.039(2) 0.0010(18) 0.000 0.000
C10 0.062(3) 0.034(2) 0.027(2) 0.0002(15) 0.000 0.000
C11 0.071(2) 0.086(3) 0.0421(17) 0.0116(17) -0.0084(16) 0.016(2)
C12 0.175(8) 0.045(3) 0.032(3) -0.006(2) 0.000 0.000
Cl2 0.0757(9) 0.0337(5) 0.0370(7) -0.0077(4) 0.000 0.000
N4 0.0400(18) 0.0303(17) 0.0293(18) -0.0014(14) 0.000 0.000
N5 0.0366(18) 0.0310(17) 0.0315(19) 0.0023(13) 0.000 0.000
N6 0.0469(19) 0.0278(16) 0.0316(18) -0.0010(13) 0.000 0.000
C13 0.040(2) 0.0307(18) 0.0278(18) 0.0005(15) 0.000 0.000
C14 0.035(2) 0.0307(18) 0.033(2) 0.0034(17) 0.000 0.000
C15 0.0313(19) 0.033(2) 0.0276(18) -0.0008(15) 0.000 0.000
C16 0.0310(19) 0.0278(18) 0.0351(19) 0.0036(15) 0.000 0.000
C17 0.041(2) 0.0316(19) 0.039(2) 0.0018(17) 0.000 0.000
C18 0.049(2) 0.032(2) 0.049(2) -0.0019(17) 0.000 0.000
C19 0.047(3) 0.031(2) 0.056(3) 0.0140(19) 0.000 0.000
C20 0.059(3) 0.043(2) 0.038(3) 0.014(2) 0.000 0.000
C21 0.047(2) 0.038(2) 0.034(2) 0.0056(17) 0.000 0.000
C22 0.047(2) 0.034(2) 0.0294(19) 0.0033(15) 0.000 0.000
C23 0.111(4) 0.193(6) 0.040(2) 0.029(3) 0.002(2) 0.082(5)
C24 0.348(18) 0.052(4) 0.031(3) -0.002(3) 0.000 0.000

loop_
_atom_type_symbol
_atom_type_description
_atom_type_scat_dispersion_real
_atom_type_scat_dispersion_imag
_atom_type_scat_source
C C 0.0181 0.0091 'International Tables Vol C Tables 4.2.6.8 and 6.1.1.4'
H H 0.0000 0.0000 'International Tables Vol C Tables 4.2.6.8 and 6.1.1.4'
Cl Cl 0.3639 0.7018 'International Tables Vol C Tables 4.2.6.8 and 6.1.1.4'
N N 0.0311 0.0180 'International Tables Vol C Tables 4.2.6.8 and 6.1.1.4'

loop_
_geom_angle_atom_site_label_1
_geom_angle_atom_site_label_2
_geom_angle_atom_site_label_3
_geom_angle
_geom_angle_site_symmetry_1
_geom_angle_site_symmetry_3
C1 N1 C2 113.6(3) . .
C2 N2 C3 116.4(4) . .
C1 N3 C3 113.2(4) . .
N1 C1 N3 128.4(4) . .
N1 C1 Cl1 115.7(3) . .
N3 C1 Cl1 115.9(3) . .
N2 C2 N1 124.0(4) . .
N2 C2 C10 119.5(4) . .
N1 C2 C10 116.5(3) . .
N2 C3 N3 124.3(4) . .
N2 C3 C4 118.0(4) . .
N3 C3 C4 117.7(4) . .
C9 C4 C5 119.2(4) . .
C9 C4 C3 120.8(4) . .
C5 C4 C3 120.0(4) . .
C6 C5 C4 120.3(4) . .
C7 C6 C5 120.3(4) . .
C6 C7 C8 120.1(4) . .
C7 C8 C9 120.4(4) . .
C8 C9 C4 119.7(4) . .
C12 C10 C2 111.7(4) . .
C12 C10 C11 110.6(3) . .
C2 C10 C11 108.1(2) . .
C12 C10 C11 110.6(3) . 3_455
C2 C10 C11 108.1(2) . 3_455
C11 C10 C11 107.6(4) . 3_455
C13 N4 C15 112.8(3) . .
C15 N5 C14 115.1(4) . .
C13 N6 C14 113.8(3) . .
N6 C13 N4 128.3(4) . .
N6 C13 Cl2 116.0(3) . .
N4 C13 Cl2 115.7(3) . .
N6 C14 N5 124.5(4) . .
N6 C14 C22 117.0(3) . .
N5 C14 C22 118.5(3) . .
N4 C15 N5 125.5(4) . .
N4 C15 C16 117.5(3) . .
N5 C15 C16 117.0(4) . .
C17 C16 C21 119.2(4) . .
C17 C16 C15 120.0(4) . .
C21 C16 C15 120.8(4) . .
C18 C17 C16 120.5(4) . .
C17 C18 C19 120.1(4) . .
C20 C19 C18 119.4(4) . .
C19 C20 C21 121.2(4) . .
C16 C21 C20 119.5(4) . .
C24 C22 C23 110.9(4) . 3_455
C24 C22 C23 110.9(4) . .
C23 C22 C23 106.3(7) 3_455 .
C24 C22 C14 111.8(4) . .
C23 C22 C14 108.4(3) 3_455 .
C23 C22 C14 108.4(3) . .

loop_
_geom_bond_atom_site_label_1
_geom_bond_atom_site_label_2
_geom_bond_distance
_geom_bond_site_symmetry_2
Cl1 C1 1.730(4) .
N1 C1 1.320(5) .
N1 C2 1.351(5) .
N2 C2 1.324(5) .
N2 C3 1.343(5) .
N3 C1 1.322(6) .
N3 C3 1.343(5) .
C2 C10 1.516(6) .
C3 C4 1.471(5) .
C4 C9 1.397(6) .
C4 C5 1.399(6) .
C5 C6 1.380(6) .
C6 C7 1.377(8) .
C7 C8 1.383(7) .
C8 C9 1.389(7) .
C10 C12 1.507(7) .
C10 C11 1.538(5) .
C10 C11 1.538(5) 3_455
Cl2 C13 1.725(4) .
N4 C13 1.330(5) .
N4 C15 1.339(5) .
N5 C15 1.343(5) .
N5 C14 1.347(5) .
N6 C13 1.323(5) .
N6 C14 1.341(5) .
C14 C22 1.520(5) .
C15 C16 1.480(5) .
C16 C17 1.390(6) .
C16 C21 1.392(6) .
C17 C18 1.383(6) .
C18 C19 1.392(7) .
C19 C20 1.367(7) .
C20 C21 1.393(6) .
C22 C24 1.491(8) .
C22 C23 1.507(5) 3_455
C22 C23 1.507(5) .

loop_
_geom_torsion_atom_site_label_1
_geom_torsion_atom_site_label_2
_geom_torsion_atom_site_label_3
_geom_torsion_atom_site_label_4
_geom_torsion
_geom_torsion_site_symmetry_1
_geom_torsion_site_symmetry_2
_geom_torsion_site_symmetry_3
_geom_torsion_site_symmetry_4
C2 N1 C1 N3 0.000(3) . . . .
C2 N1 C1 Cl1 180.000(2) . . . .
C3 N3 C1 N1 0.000(3) . . . .
C3 N3 C1 Cl1 180.000(2) . . . .
C3 N2 C2 N1 0.000(3) . . . .
C3 N2 C2 C10 180.000(2) . . . .
C1 N1 C2 N2 0.000(3) . . . .
C1 N1 C2 C10 180.000(2) . . . .
C2 N2 C3 N3 0.000(3) . . . .
C2 N2 C3 C4 180.000(2) . . . .
C1 N3 C3 N2 0.000(3) . . . .
C1 N3 C3 C4 180.000(2) . . . .
N2 C3 C4 C9 180.000(3) . . . .
N3 C3 C4 C9 0.000(3) . . . .
N2 C3 C4 C5 0.000(3) . . . .
N3 C3 C4 C5 180.000(3) . . . .
C9 C4 C5 C6 0.000(3) . . . .
C3 C4 C5 C6 180.000(3) . . . .
C4 C5 C6 C7 0.000(4) . . . .
C5 C6 C7 C8 0.000(4) . . . .
C6 C7 C8 C9 0.000(4) . . . .
C7 C8 C9 C4 0.000(3) . . . .
C5 C4 C9 C8 0.000(3) . . . .
C3 C4 C9 C8 180.000(3) . . . .
N2 C2 C10 C12 0.000(3) . . . .
N1 C2 C10 C12 180.000(3) . . . .
N2 C2 C10 C11 121.9(3) . . . .
N1 C2 C10 C11 -58.1(3) . . . .
N2 C2 C10 C11 -121.9(3) . . . 3_455
N1 C2 C10 C11 58.1(3) . . . 3_455
C14 N6 C13 N4 0.000(2) . . . .
C14 N6 C13 Cl2 180.000(1) . . . .
C15 N4 C13 N6 0.000(2) . . . .
C15 N4 C13 Cl2 180.000(1) . . . .
C13 N6 C14 N5 0.000(1) . . . .
C13 N6 C14 C22 180.000(1) . . . .
C15 N5 C14 N6 0.000(1) . . . .
C15 N5 C14 C22 180.000(1) . . . .
C13 N4 C15 N5 0.000(1) . . . .
C13 N4 C15 C16 180.000(1) . . . .
C14 N5 C15 N4 0.000(1) . . . .
C14 N5 C15 C16 180.000(1) . . . .
N4 C15 C16 C17 180.000(1) . . . .
N5 C15 C16 C17 0.000(1) . . . .
N4 C15 C16 C21 0.000(1) . . . .
N5 C15 C16 C21 180.000(1) . . . .
C21 C16 C17 C18 0.000(1) . . . .
C15 C16 C17 C18 180.000(1) . . . .
C16 C17 C18 C19 0.000(1) . . . .
C17 C18 C19 C20 0.000(1) . . . .
C18 C19 C20 C21 0.000(1) . . . .
C17 C16 C21 C20 0.000(1) . . . .
C15 C16 C21 C20 180.000(1) . . . .
C19 C20 C21 C16 0.000(1) . . . .
N6 C14 C22 C24 180.000(1) . . . .
N5 C14 C22 C24 0.000(1) . . . .
N6 C14 C22 C23 57.5(4) . . . 3_455
N5 C14 C22 C23 -122.5(4) . . . 3_455
N6 C14 C22 C23 -57.5(4) . . . .
N5 C14 C22 C23 122.5(4) . . . .
